data_4081253
loop_
_publ_author_name
'Hoffmann, Florian'
'Wagler, J\"org'
'Roewer, Gerhard'

_publ_section_title
;
 Transition-Metal Complexes Containing Alkynylsilyl Functionalized
 \h6-Arene Ligands
;
_journal_issue 16
_journal_name_full Organometallics
_journal_page_first 4531
_journal_paper_doi 10.1021/om400378s
_journal_volume 32
_journal_year 2013
_chemical_formula_moiety 'C33 H26 Mo3 O7 Si'
_chemical_formula_sum 'C33 H26 Mo3 O7 Si'
_chemical_formula_weight 850.45
_chemical_melting_point 498
_chemical_name_common
;
tetracarbonyldicyclopentadienyldimolybdenum[phenylethynyldimethylphenylsilane]-
tricarbonylmolybdenum 
;
_chemical_name_systematic
; 
heptacarbonyl-1kappa3C,2kappa2C,3kappa2C-dicyclopentadienyl-2(eta5),3(eta5)-
[mu3-dimethyl[phenyl-1(eta6)](phenylethynyl-2kappa2C,C':3kappa2C,C')silane]-
1-molybdenum(0)-2,3-bis[molybdenum(I)](Mo2-Mo3) 
;
_space_group_IT_number 14
_symmetry_cell_setting monoclinic
_symmetry_space_group_name_Hall '-P 2ybc'
_symmetry_space_group_name_H-M 'P 1 21/c 1'
_atom_sites_solution_hydrogens geom
_atom_sites_solution_primary direct
_atom_sites_solution_secondary difmap
_audit_creation_method SHELXL-97
_cell_angle_alpha 90.00
_cell_angle_beta 103.863(3)
_cell_angle_gamma 90.00
_cell_formula_units_Z 4
_cell_length_a 18.8575(10)
_cell_length_b 11.3366(8)
_cell_length_c 15.0233(10)
_cell_measurement_temperature 93(2)
_cell_volume 3118.1(3)
_computing_cell_refinement 'Bruker SMART'
_computing_data_collection 'Bruker SMART'
_computing_data_reduction 'Bruker SAINT'
_computing_molecular_graphics 'ORTEP32 (Farugia)'
_computing_publication_material 'Ciftab (Sheldrick)'
_computing_structure_refinement 'SHELXL-97 (Sheldrick, 1997)'
_computing_structure_solution 'SHELXS-97 (Sheldrick, 1990)'
_diffrn_ambient_temperature 93(2)
_diffrn_measured_fraction_theta_full 0.989
_diffrn_measured_fraction_theta_max 0.989
_diffrn_measurement_device_type 'CCD area detector'
_diffrn_measurement_method 'phi and omega scans'
_diffrn_radiation_monochromator graphite
_diffrn_radiation_source 'fine-focus sealed tube'
_diffrn_radiation_type MoK\a
_diffrn_radiation_wavelength 0.71073
_diffrn_reflns_av_R_equivalents 0.0246
_diffrn_reflns_av_sigmaI/netI 0.1331
_diffrn_reflns_limit_h_max 22
_diffrn_reflns_limit_h_min 0
_diffrn_reflns_limit_k_max 13
_diffrn_reflns_limit_k_min 0
_diffrn_reflns_limit_l_max 17
_diffrn_reflns_limit_l_min -17
_diffrn_reflns_number 7568
_diffrn_reflns_theta_full 25.05
_diffrn_reflns_theta_max 25.05
_diffrn_reflns_theta_min 1.11
_exptl_absorpt_coefficient_mu 1.274
_exptl_absorpt_correction_T_max 0.9750
_exptl_absorpt_correction_T_min 0.6867
_exptl_absorpt_correction_type multi-scan
_exptl_absorpt_process_details TWINABS
_exptl_crystal_colour red
_exptl_crystal_density_diffrn 1.812
_exptl_crystal_density_method 'not measured'
_exptl_crystal_description plate
_exptl_crystal_F_000 1680
_exptl_crystal_size_max 0.19
_exptl_crystal_size_mid 0.11
_exptl_crystal_size_min 0.02
_refine_diff_density_max 0.848
_refine_diff_density_min -1.148
_refine_diff_density_rms 0.152
_refine_ls_extinction_method none
_refine_ls_goodness_of_fit_ref 0.914
_refine_ls_hydrogen_treatment constr
_refine_ls_matrix_type full
_refine_ls_number_parameters 398
_refine_ls_number_reflns 5468
_refine_ls_number_restraints 170
_refine_ls_restrained_S_all 0.911
_refine_ls_R_factor_all 0.0796
_refine_ls_R_factor_gt 0.0438
_refine_ls_shift/su_max 0.000
_refine_ls_shift/su_mean 0.000
_refine_ls_structure_factor_coef Fsqd
_refine_ls_weighting_details 'calc w=1/[\s^2^(Fo^2^)+(0.0409P)^2^+0.0000P] where P=(Fo^2^+2Fc^2^)/3'
_refine_ls_weighting_scheme calc
_refine_ls_wR_factor_gt 0.0835
_refine_ls_wR_factor_ref 0.1018
_reflns_number_gt 3714
_reflns_number_total 5468
_reflns_threshold_expression >2sigma(I)
_cod_data_source_file om400378s_si_002.cif
_cod_data_source_block fh24(compound12)
_cod_original_sg_symbol_Hall -P2ybc
_cod_original_sg_symbol_H-M P21/c
_cod_database_code 4081253

loop_
_symmetry_equiv_pos_as_xyz
'x, y, z'
'-x, y+1/2, -z+1/2'
'-x, -y, -z'
'x, -y-1/2, z-1/2'

loop_
_atom_site_label
_atom_site_type_symbol
_atom_site_fract_x
_atom_site_fract_y
_atom_site_fract_z
_atom_site_U_iso_or_equiv
_atom_site_adp_type
_atom_site_occupancy
_atom_site_symmetry_multiplicity
_atom_site_calc_flag
_atom_site_refinement_flags
Mo1 Mo 0.42295(4) 0.60706(7) 0.16606(5) 0.0221(2) Uani 1 1 d .
Mo2 Mo 0.12038(4) 0.48952(6) 0.25689(4) 0.01199(17) Uani 1 1 d .
Mo3 Mo 0.16838(4) 0.47579(6) 0.45924(4) 0.01247(17) Uani 1 1 d .
Si1 Si 0.32588(11) 0.5305(2) 0.35893(14) 0.0156(6) Uani 1 1 d .
O1 O 0.5175(3) 0.6711(7) 0.0305(4) 0.051(2) Uani 1 1 d .
O2 O 0.5605(3) 0.6263(6) 0.3267(4) 0.0458(19) Uani 1 1 d .
O3 O 0.4039(4) 0.8749(6) 0.2003(5) 0.060(2) Uani 1 1 d .
O4 O -0.0113(3) 0.5541(5) 0.3381(4) 0.0260(15) Uani 1 1 d .
O5 O 0.1661(3) 0.7546(5) 0.2725(4) 0.0313(15) Uani 1 1 d .
O6 O 0.0488(3) 0.2835(5) 0.4529(3) 0.0236(15) Uani 1 1 d .
O7 O 0.2773(3) 0.2842(5) 0.5668(3) 0.0243(15) Uani 1 1 d .
C1 C 0.4835(4) 0.6518(9) 0.0811(6) 0.029(2) Uani 1 1 d .
C2 C 0.5095(4) 0.6202(8) 0.2647(6) 0.026(2) Uani 1 1 d .
C3 C 0.4126(5) 0.7800(9) 0.1878(7) 0.037(3) Uani 1 1 d .
C4 C 0.3955(4) 0.4241(7) 0.2228(5) 0.017(2) Uani 1 1 d U
H4 H 0.4252 0.3816 0.2725 0.021 Uiso 1 1 calc R
C5 C 0.4049(4) 0.4039(8) 0.1340(5) 0.021(2) Uani 1 1 d U
H5 H 0.4400 0.3485 0.1243 0.025 Uiso 1 1 calc R
C6 C 0.3620(4) 0.4663(7) 0.0600(5) 0.021(2) Uani 1 1 d DU
H6 H 0.3682 0.4535 -0.0002 0.025 Uiso 1 1 calc R
C7 C 0.3101(4) 0.5475(7) 0.0746(5) 0.022(2) Uani 1 1 d DU
H7 H 0.2800 0.5884 0.0243 0.026 Uiso 1 1 calc R
C8 C 0.3027(4) 0.5680(7) 0.1639(5) 0.018(2) Uani 1 1 d DU
H8 H 0.2691 0.6264 0.1732 0.022 Uiso 1 1 calc R
C9 C 0.3436(4) 0.5051(7) 0.2416(5) 0.0141(18) Uani 1 1 d U
C10 C 0.3935(4) 0.4426(8) 0.4440(5) 0.025(2) Uani 1 1 d .
H10A H 0.3865 0.4568 0.5057 0.038 Uiso 1 1 d R
H10B H 0.4429 0.4667 0.4416 0.038 Uiso 1 1 d R
H10C H 0.3869 0.3585 0.4293 0.038 Uiso 1 1 d R
C11 C 0.3443(4) 0.6874(7) 0.3878(6) 0.029(2) Uani 1 1 d .
H11A H 0.3028 0.7363 0.3569 0.044 Uiso 1 1 d R
H11B H 0.3879 0.7111 0.3676 0.044 Uiso 1 1 d R
H11C H 0.3530 0.6980 0.4542 0.044 Uiso 1 1 d R
C12 C 0.2329(4) 0.4814(7) 0.3527(5) 0.0142(17) Uani 1 1 d U
C13 C 0.1971(4) 0.3748(7) 0.3467(5) 0.0114(18) Uani 1 1 d U
C14 C 0.2170(4) 0.2487(7) 0.3363(5) 0.0100(18) Uani 1 1 d U
C15 C 0.2766(4) 0.2207(7) 0.3017(5) 0.020(2) Uani 1 1 d U
H15 H 0.3032 0.2835 0.2832 0.023 Uiso 1 1 calc R
C16 C 0.2996(4) 0.1067(8) 0.2924(5) 0.024(2) Uani 1 1 d U
H16 H 0.3412 0.0915 0.2688 0.029 Uiso 1 1 calc R
C17 C 0.2604(4) 0.0155(8) 0.3186(5) 0.020(2) Uani 1 1 d U
H17 H 0.2751 -0.0638 0.3134 0.024 Uiso 1 1 calc R
C18 C 0.2017(4) 0.0387(8) 0.3511(5) 0.026(2) Uani 1 1 d U
H18 H 0.1750 -0.0247 0.3685 0.031 Uiso 1 1 calc R
C19 C 0.1791(4) 0.1540(7) 0.3598(5) 0.019(2) Uani 1 1 d U
H19 H 0.1369 0.1679 0.3823 0.023 Uiso 1 1 calc R
C20 C 0.1425(4) 0.3930(7) 0.1272(5) 0.023(2) Uani 1 1 d U
H20 H 0.1905 0.3713 0.1239 0.027 Uiso 1 1 calc R
C21 C 0.0922(4) 0.3216(8) 0.1603(5) 0.023(2) Uani 1 1 d U
H21 H 0.1012 0.2435 0.1832 0.028 Uiso 1 1 calc R
C22 C 0.0278(4) 0.3845(8) 0.1535(5) 0.023(2) Uani 1 1 d U
H22 H -0.0146 0.3574 0.1709 0.028 Uiso 1 1 calc R
C23 C 0.0372(4) 0.4966(8) 0.1158(5) 0.027(2) Uani 1 1 d U
H23 H 0.0018 0.5578 0.1033 0.032 Uiso 1 1 calc R
C24 C 0.1077(4) 0.5021(8) 0.1001(5) 0.023(2) Uani 1 1 d U
H24 H 0.1283 0.5675 0.0757 0.028 Uiso 1 1 calc R
C25 C 0.0430(4) 0.5305(8) 0.3162(5) 0.018(2) Uani 1 1 d U
C26 C 0.1504(4) 0.6555(8) 0.2687(5) 0.022(2) Uani 1 1 d U
C27 C 0.1658(4) 0.5482(7) 0.5992(5) 0.024(2) Uani 1 1 d DU
H27 H 0.1655 0.4939 0.6473 0.029 Uiso 1 1 calc R
C28 C 0.2290(5) 0.5972(8) 0.5787(5) 0.028(2) Uani 1 1 d U
H28 H 0.2783 0.5821 0.6096 0.033 Uiso 1 1 calc R
C29 C 0.2040(4) 0.6734(8) 0.5026(5) 0.025(2) Uani 1 1 d U
H29 H 0.2339 0.7185 0.4727 0.030 Uiso 1 1 calc R
C30 C 0.1280(4) 0.6702(7) 0.4797(5) 0.025(2) Uani 1 1 d DU
H30 H 0.0973 0.7144 0.4318 0.030 Uiso 1 1 calc R
C31 C 0.1040(4) 0.5922(7) 0.5379(4) 0.023(2) Uani 1 1 d DU
H31 H 0.0546 0.5727 0.5361 0.028 Uiso 1 1 calc R
C32 C 0.0941(4) 0.3505(7) 0.4527(5) 0.0128(19) Uani 1 1 d U
C33 C 0.2392(4) 0.3537(7) 0.5268(5) 0.0153(19) Uani 1 1 d U

loop_
_atom_site_aniso_label
_atom_site_aniso_U_11
_atom_site_aniso_U_22
_atom_site_aniso_U_33
_atom_site_aniso_U_23
_atom_site_aniso_U_13
_atom_site_aniso_U_12
Mo1 0.0225(4) 0.0215(5) 0.0224(4) 0.0016(4) 0.0056(4) -0.0032(4)
Mo2 0.0144(3) 0.0093(4) 0.0107(3) -0.0004(3) 0.0000(3) 0.0013(4)
Mo3 0.0136(4) 0.0127(4) 0.0106(3) -0.0012(3) 0.0019(3) 0.0031(4)
Si1 0.0148(12) 0.0137(15) 0.0178(12) -0.0059(11) 0.0025(10) -0.0035(11)
O1 0.046(5) 0.075(6) 0.042(4) -0.006(4) 0.029(4) -0.020(4)
O2 0.047(4) 0.034(5) 0.048(4) 0.006(4) -0.005(4) -0.011(4)
O3 0.044(5) 0.014(4) 0.111(7) 0.000(5) -0.002(4) -0.001(4)
O4 0.021(3) 0.032(4) 0.024(3) 0.000(3) 0.002(3) 0.006(3)
O5 0.052(4) 0.010(3) 0.030(3) -0.002(3) 0.005(4) -0.006(4)
O6 0.017(3) 0.024(4) 0.029(3) 0.006(3) 0.004(3) 0.003(3)
O7 0.026(3) 0.023(4) 0.019(3) 0.007(3) -0.004(3) 0.013(3)
C1 0.020(5) 0.036(7) 0.030(6) 0.001(5) 0.003(4) -0.011(5)
C2 0.023(5) 0.028(6) 0.023(5) -0.004(5) -0.003(4) -0.007(5)
C3 0.025(5) 0.020(7) 0.063(7) -0.005(5) 0.005(5) -0.006(5)
C4 0.020(3) 0.015(3) 0.017(3) 0.002(2) 0.003(2) -0.001(2)
C5 0.022(3) 0.018(3) 0.023(3) -0.001(2) 0.005(2) -0.002(3)
C6 0.023(3) 0.019(3) 0.020(3) 0.000(2) 0.003(2) -0.003(3)
C7 0.020(3) 0.021(3) 0.023(3) 0.001(2) 0.001(2) -0.005(2)
C8 0.016(3) 0.017(3) 0.021(3) 0.000(2) 0.005(2) -0.006(2)
C9 0.014(3) 0.011(3) 0.016(3) 0.001(2) 0.001(2) -0.003(2)
C10 0.011(4) 0.040(7) 0.025(5) -0.004(4) 0.004(4) -0.001(4)
C11 0.034(5) 0.016(5) 0.041(5) -0.003(5) 0.014(5) -0.005(5)
C12 0.016(3) 0.014(3) 0.012(3) -0.002(2) 0.003(2) 0.002(2)
C13 0.012(2) 0.012(2) 0.011(2) 0.0015(18) 0.0040(18) 0.0008(18)
C14 0.012(3) 0.010(3) 0.007(3) 0.000(2) -0.001(2) 0.000(2)
C15 0.020(3) 0.019(3) 0.020(3) 0.000(2) 0.007(2) -0.001(2)
C16 0.022(3) 0.023(3) 0.027(3) -0.001(3) 0.005(2) 0.001(3)
C17 0.020(3) 0.016(3) 0.019(3) -0.002(2) -0.003(2) 0.005(3)
C18 0.030(3) 0.024(3) 0.025(3) 0.000(3) 0.009(2) -0.004(3)
C19 0.017(3) 0.019(3) 0.021(3) -0.002(2) 0.004(2) 0.000(3)
C20 0.025(3) 0.025(3) 0.017(3) -0.003(2) 0.004(2) 0.000(3)
C21 0.025(3) 0.021(3) 0.020(3) -0.004(2) 0.001(2) -0.001(3)
C22 0.023(3) 0.024(3) 0.023(3) -0.003(3) 0.005(2) -0.004(3)
C23 0.027(3) 0.023(3) 0.025(3) -0.001(3) -0.002(2) 0.005(3)
C24 0.028(3) 0.024(3) 0.017(3) -0.003(2) 0.004(2) -0.001(3)
C25 0.019(3) 0.016(3) 0.016(3) 0.000(2) 0.000(2) 0.002(3)
C26 0.023(3) 0.022(3) 0.019(3) 0.000(3) 0.003(2) 0.004(3)
C27 0.029(3) 0.022(3) 0.021(3) -0.006(2) 0.004(2) 0.005(3)
C28 0.027(3) 0.026(3) 0.027(3) -0.007(3) 0.002(2) -0.001(3)
C29 0.028(3) 0.020(3) 0.027(3) -0.007(2) 0.007(2) -0.002(3)
C30 0.030(3) 0.022(3) 0.023(3) -0.003(2) 0.007(2) 0.003(3)
C31 0.021(3) 0.024(3) 0.025(3) -0.004(2) 0.006(2) 0.002(3)
C32 0.012(2) 0.014(3) 0.013(2) 0.0005(18) 0.0047(18) 0.0029(18)
C33 0.014(3) 0.016(3) 0.016(3) -0.001(2) 0.004(2) -0.003(2)

loop_
_atom_type_symbol
_atom_type_description
_atom_type_scat_dispersion_real
_atom_type_scat_dispersion_imag
_atom_type_scat_source
C C 0.0033 0.0016 'International Tables Vol C Tables 4.2.6.8 and 6.1.1.4'
H H 0.0000 0.0000 'International Tables Vol C Tables 4.2.6.8 and 6.1.1.4'
O O 0.0106 0.0060 'International Tables Vol C Tables 4.2.6.8 and 6.1.1.4'
Si Si 0.0817 0.0704 'International Tables Vol C Tables 4.2.6.8 and 6.1.1.4'
Mo Mo -1.6832 0.6857 'International Tables Vol C Tables 4.2.6.8 and 6.1.1.4'

loop_
_geom_angle_atom_site_label_1
_geom_angle_atom_site_label_2
_geom_angle_atom_site_label_3
_geom_angle
C2 Mo1 C1 87.8(3)
C2 Mo1 C3 84.1(4)
C1 Mo1 C3 87.0(4)
C2 Mo1 C8 132.4(3)
C1 Mo1 C8 139.6(3)
C3 Mo1 C8 93.3(3)
C2 Mo1 C7 163.0(3)
C1 Mo1 C7 106.3(3)
C3 Mo1 C7 105.5(3)
C8 Mo1 C7 35.12(16)
C2 Mo1 C4 90.5(3)
C1 Mo1 C4 132.5(3)
C3 Mo1 C4 140.0(3)
C8 Mo1 C4 62.1(3)
C7 Mo1 C4 73.1(3)
C2 Mo1 C6 139.4(3)
C1 Mo1 C6 90.1(3)
C3 Mo1 C6 136.3(3)
C8 Mo1 C6 62.6(3)
C7 Mo1 C6 34.70(16)
C4 Mo1 C6 62.1(3)
C2 Mo1 C5 106.6(3)
C1 Mo1 C5 101.4(3)
C3 Mo1 C5 166.5(3)
C8 Mo1 C5 73.5(3)
C7 Mo1 C5 62.1(3)
C4 Mo1 C5 34.8(2)
C6 Mo1 C5 34.6(2)
C2 Mo1 C9 100.6(3)
C1 Mo1 C9 163.8(3)
C3 Mo1 C9 107.5(3)
C8 Mo1 C9 35.4(2)
C7 Mo1 C9 63.4(2)
C4 Mo1 C9 34.9(2)
C6 Mo1 C9 74.5(3)
C5 Mo1 C9 63.1(3)
C25 Mo2 C26 87.8(3)
C25 Mo2 C13 108.8(3)
C26 Mo2 C13 112.6(3)
C25 Mo2 C12 114.3(3)
C26 Mo2 C12 77.0(3)
C13 Mo2 C12 36.2(3)
C25 Mo2 C24 123.2(3)
C26 Mo2 C24 89.4(3)
C13 Mo2 C24 124.3(3)
C12 Mo2 C24 120.1(3)
C25 Mo2 C23 89.6(3)
C26 Mo2 C23 99.6(3)
C13 Mo2 C23 142.9(3)
C12 Mo2 C23 155.4(3)
C24 Mo2 C23 35.4(3)
C25 Mo2 C20 142.4(3)
C26 Mo2 C20 114.5(3)
C13 Mo2 C20 90.7(3)
C12 Mo2 C20 100.5(3)
C24 Mo2 C20 35.2(3)
C23 Mo2 C20 58.3(3)
C25 Mo2 C22 84.5(3)
C26 Mo2 C22 134.1(3)
C13 Mo2 C22 112.7(3)
C12 Mo2 C22 146.2(3)
C24 Mo2 C22 58.8(3)
C23 Mo2 C22 35.3(3)
C20 Mo2 C22 58.1(3)
C25 Mo2 C21 113.0(3)
C26 Mo2 C21 147.3(3)
C13 Mo2 C21 85.3(3)
C12 Mo2 C21 113.2(3)
C24 Mo2 C21 58.3(3)
C23 Mo2 C21 57.7(3)
C20 Mo2 C21 35.0(3)
C22 Mo2 C21 34.2(2)
C25 Mo2 Mo3 67.6(2)
C26 Mo2 Mo3 87.0(2)
C13 Mo2 Mo3 48.16(19)
C12 Mo2 Mo3 48.36(19)
C24 Mo2 Mo3 168.47(19)
C23 Mo2 Mo3 156.2(2)
C20 Mo2 Mo3 138.85(19)
C22 Mo2 Mo3 130.1(2)
C21 Mo2 Mo3 123.6(2)
C32 Mo3 C33 84.7(3)
C32 Mo3 C13 83.7(3)
C33 Mo3 C13 77.1(3)
C32 Mo3 C12 119.1(3)
C33 Mo3 C12 88.4(3)
C13 Mo3 C12 36.1(3)
C32 Mo3 C27 97.7(3)
C33 Mo3 C27 86.6(3)
C13 Mo3 C27 163.4(3)
C12 Mo3 C27 142.3(3)
C32 Mo3 C31 89.0(3)
C33 Mo3 C31 120.1(3)
C13 Mo3 C31 160.7(2)
C12 Mo3 C31 142.8(3)
C27 Mo3 C31 35.49(17)
C32 Mo3 C28 132.2(3)
C33 Mo3 C28 82.8(3)
C13 Mo3 C28 136.7(3)
C12 Mo3 C28 106.5(3)
C27 Mo3 C28 35.8(3)
C31 Mo3 C28 59.2(3)
C32 Mo3 C30 115.3(3)
C33 Mo3 C30 139.9(3)
C13 Mo3 C30 136.3(3)
C12 Mo3 C30 108.2(3)
C27 Mo3 C30 57.7(3)
C31 Mo3 C30 34.61(17)
C28 Mo3 C30 57.7(3)
C32 Mo3 C29 146.8(3)
C33 Mo3 C29 113.4(3)
C13 Mo3 C29 126.2(3)
C12 Mo3 C29 90.2(3)
C27 Mo3 C29 58.2(3)
C31 Mo3 C29 58.0(3)
C28 Mo3 C29 35.0(3)
C30 Mo3 C29 34.0(2)
C32 Mo3 Mo2 87.0(2)
C33 Mo3 Mo2 123.7(2)
C13 Mo3 Mo2 46.67(19)
C12 Mo3 Mo2 49.25(17)
C27 Mo3 Mo2 149.70(19)
C31 Mo3 Mo2 115.31(15)
C28 Mo3 Mo2 137.1(2)
C30 Mo3 Mo2 93.16(18)
C29 Mo3 Mo2 103.20(19)
C12 Si1 C11 115.6(4)
C12 Si1 C10 111.4(4)
C11 Si1 C10 107.2(4)
C12 Si1 C9 106.7(3)
C11 Si1 C9 107.5(4)
C10 Si1 C9 108.3(4)
O1 C1 Mo1 176.0(9)
O2 C2 Mo1 177.4(8)
O3 C3 Mo1 176.9(9)
C5 C4 C9 122.9(7)
C5 C4 Mo1 73.1(5)
C9 C4 Mo1 73.9(5)
C5 C4 H4 118.5
C9 C4 H4 118.5
Mo1 C4 H4 126.4
C6 C5 C4 119.4(8)
C6 C5 Mo1 72.4(5)
C4 C5 Mo1 72.1(5)
C6 C5 H5 120.3
C4 C5 H5 120.3
Mo1 C5 H5 127.2
C7 C6 C5 120.0(7)
C7 C6 Mo1 72.2(4)
C5 C6 Mo1 73.1(5)
C7 C6 H6 120.0
C5 C6 H6 120.0
Mo1 C6 H6 126.7
C6 C7 C8 119.5(8)
C6 C7 Mo1 73.1(4)
C8 C7 Mo1 71.0(5)
C6 C7 H7 120.2
C8 C7 H7 120.2
Mo1 C7 H7 127.7
C7 C8 C9 122.9(7)
C7 C8 Mo1 73.9(5)
C9 C8 Mo1 75.4(4)
C7 C8 H8 118.6
C9 C8 H8 118.6
Mo1 C8 H8 123.6
C4 C9 C8 115.1(7)
C4 C9 Si1 124.5(6)
C8 C9 Si1 120.3(6)
C4 C9 Mo1 71.2(4)
C8 C9 Mo1 69.2(4)
Si1 C9 Mo1 129.8(4)
Si1 C10 H10A 109.7
Si1 C10 H10B 109.1
H10A C10 H10B 109.5
Si1 C10 H10C 109.7
H10A C10 H10C 109.5
H10B C10 H10C 109.5
Si1 C11 H11A 110.5
Si1 C11 H11B 108.4
H11A C11 H11B 109.5
Si1 C11 H11C 109.5
H11A C11 H11C 109.5
H11B C11 H11C 109.5
C13 C12 Si1 136.3(6)
C13 C12 Mo3 71.2(4)
Si1 C12 Mo3 131.0(4)
C13 C12 Mo2 67.9(4)
Si1 C12 Mo2 140.0(4)
Mo3 C12 Mo2 82.4(2)
C12 C13 C14 135.6(7)
C12 C13 Mo2 75.9(5)
C14 C13 Mo2 131.1(5)
C12 C13 Mo3 72.7(5)
C14 C13 Mo3 133.4(5)
Mo2 C13 Mo3 85.2(3)
C15 C14 C19 115.7(7)
C15 C14 C13 120.4(7)
C19 C14 C13 123.9(7)
C16 C15 C14 123.8(8)
C16 C15 H15 118.1
C14 C15 H15 118.1
C15 C16 C17 117.9(8)
C15 C16 H16 121.1
C17 C16 H16 121.1
C18 C17 C16 120.2(9)
C18 C17 H17 119.9
C16 C17 H17 119.9
C17 C18 C19 121.2(9)
C17 C18 H18 119.4
C19 C18 H18 119.4
C14 C19 C18 121.1(8)
C14 C19 H19 119.4
C18 C19 H19 119.4
C24 C20 C21 107.2(7)
C24 C20 Mo2 70.7(4)
C21 C20 Mo2 73.2(5)
C24 C20 H20 126.4
C21 C20 H20 126.4
Mo2 C20 H20 121.5
C22 C21 C20 109.0(8)
C22 C21 Mo2 72.3(5)
C20 C21 Mo2 71.8(5)
C22 C21 H21 125.5
C20 C21 H21 125.5
Mo2 C21 H21 122.0
C21 C22 C23 107.3(8)
C21 C22 Mo2 73.5(5)
C23 C22 Mo2 70.6(4)
C21 C22 H22 126.3
C23 C22 H22 126.3
Mo2 C22 H22 121.3
C24 C23 C22 108.6(8)
C24 C23 Mo2 72.3(4)
C22 C23 Mo2 74.1(4)
C24 C23 H23 125.7
C22 C23 H23 125.7
Mo2 C23 H23 119.8
C23 C24 C20 107.8(8)
C23 C24 Mo2 72.4(4)
C20 C24 Mo2 74.1(4)
C23 C24 H24 126.1
C20 C24 H24 126.1
Mo2 C24 H24 119.3
O4 C25 Mo2 169.1(6)
O5 C26 Mo2 177.3(7)
C31 C27 C28 109.3(7)
C31 C27 Mo3 73.6(5)
C28 C27 Mo3 74.5(5)
C31 C27 H27 125.3
C28 C27 H27 125.3
Mo3 C27 H27 118.3
C27 C28 C29 106.3(7)
C27 C28 Mo3 69.7(5)
C29 C28 Mo3 74.5(5)
C27 C28 H28 126.9
C29 C28 H28 126.9
Mo3 C28 H28 120.8
C30 C29 C28 107.9(8)
C30 C29 Mo3 72.7(5)
C28 C29 Mo3 70.5(5)
C30 C29 H29 126.0
C28 C29 H29 126.0
Mo3 C29 H29 122.5
C29 C30 C31 109.3(7)
C29 C30 Mo3 73.3(5)
C31 C30 Mo3 69.8(5)
C29 C30 H30 125.4
C31 C30 H30 125.4
Mo3 C30 H30 123.1
C30 C31 C27 107.2(7)
C30 C31 Mo3 75.6(5)
C27 C31 Mo3 70.9(5)
C30 C31 H31 126.4
C27 C31 H31 126.4
Mo3 C31 H31 119.0
O6 C32 Mo3 174.8(7)
O7 C33 Mo3 177.5(7)

loop_
_geom_bond_atom_site_label_1
_geom_bond_atom_site_label_2
_geom_bond_distance
Mo1 C2 1.930(8)
Mo1 C1 1.971(9)
Mo1 C3 2.005(10)
Mo1 C8 2.302(7)
Mo1 C7 2.340(8)
Mo1 C4 2.347(8)
Mo1 C6 2.351(8)
Mo1 C5 2.360(9)
Mo1 C9 2.383(7)
Mo2 C25 1.940(8)
Mo2 C26 1.961(9)
Mo2 C13 2.161(7)
Mo2 C12 2.263(7)
Mo2 C24 2.314(7)
Mo2 C23 2.316(7)
Mo2 C20 2.357(8)
Mo2 C22 2.361(8)
Mo2 C21 2.376(8)
Mo2 Mo3 2.9608(9)
Mo3 C32 1.980(8)
Mo3 C33 2.019(8)
Mo3 C13 2.214(7)
Mo3 C12 2.232(7)
Mo3 C27 2.269(8)
Mo3 C31 2.303(8)
Mo3 C28 2.331(8)
Mo3 C30 2.376(8)
Mo3 C29 2.384(9)
Si1 C12 1.820(7)
Si1 C11 1.845(8)
Si1 C10 1.862(8)
Si1 C9 1.893(8)
O1 C1 1.128(9)
O2 C2 1.169(8)
O3 C3 1.110(10)
O4 C25 1.177(9)
O5 C26 1.160(9)
O6 C32 1.144(8)
O7 C33 1.137(8)
C4 C5 1.407(10)
C4 C9 1.418(10)
C4 H4 0.9500
C5 C6 1.400(10)
C5 H5 0.9500
C6 C7 1.399(7)
C6 H6 0.9500
C7 C8 1.401(7)
C7 H7 0.9500
C8 C9 1.425(10)
C8 H8 0.9500
C10 H10A 0.9800
C10 H10B 0.9800
C10 H10C 0.9800
C11 H11A 0.9800
C11 H11B 0.9800
C11 H11C 0.9800
C12 C13 1.377(10)
C13 C14 1.495(10)
C14 C15 1.383(10)
C14 C19 1.382(10)
C15 C16 1.381(11)
C15 H15 0.9500
C16 C17 1.383(11)
C16 H16 0.9500
C17 C18 1.337(10)
C17 H17 0.9500
C18 C19 1.391(11)
C18 H18 0.9500
C19 H19 0.9500
C20 C24 1.414(11)
C20 C21 1.424(10)
C20 H20 0.9500
C21 C22 1.391(10)
C21 H21 0.9500
C22 C23 1.420(11)
C22 H22 0.9500
C23 C24 1.406(10)
C23 H23 0.9500
C24 H24 0.9500
C27 C31 1.394(7)
C27 C28 1.414(11)
C27 H27 0.9500
C28 C29 1.419(11)
C28 H28 0.9500
C29 C30 1.392(10)
C29 H29 0.9500
C30 C31 1.394(7)
C30 H30 0.9500
C31 H31 0.9500

loop_
_geom_torsion_atom_site_label_1
_geom_torsion_atom_site_label_2
_geom_torsion_atom_site_label_3
_geom_torsion_atom_site_label_4
_geom_torsion
C25 Mo2 Mo3 C32 62.5(4)
C26 Mo2 Mo3 C32 151.4(3)
C13 Mo2 Mo3 C32 -84.2(3)
C12 Mo2 Mo3 C32 -133.4(4)
C24 Mo2 Mo3 C32 -136.8(11)
C23 Mo2 Mo3 C32 44.3(6)
C20 Mo2 Mo3 C32 -83.7(4)
C22 Mo2 Mo3 C32 1.4(3)
C21 Mo2 Mo3 C32 -40.9(3)
C25 Mo2 Mo3 C33 144.1(4)
C26 Mo2 Mo3 C33 -127.0(3)
C13 Mo2 Mo3 C33 -2.6(4)
C12 Mo2 Mo3 C33 -51.7(4)
C24 Mo2 Mo3 C33 -55.1(12)
C23 Mo2 Mo3 C33 126.0(6)
C20 Mo2 Mo3 C33 -2.1(4)
C22 Mo2 Mo3 C33 83.0(4)
C21 Mo2 Mo3 C33 40.7(3)
C25 Mo2 Mo3 C13 146.7(4)
C26 Mo2 Mo3 C13 -124.4(4)
C12 Mo2 Mo3 C13 -49.2(4)
C24 Mo2 Mo3 C13 -52.6(11)
C23 Mo2 Mo3 C13 128.5(6)
C20 Mo2 Mo3 C13 0.5(4)
C22 Mo2 Mo3 C13 85.6(4)
C21 Mo2 Mo3 C13 43.2(3)
C25 Mo2 Mo3 C12 -164.1(4)
C26 Mo2 Mo3 C12 -75.2(4)
C13 Mo2 Mo3 C12 49.2(4)
C24 Mo2 Mo3 C12 -3.4(11)
C23 Mo2 Mo3 C12 177.7(6)
C20 Mo2 Mo3 C12 49.6(4)
C22 Mo2 Mo3 C12 134.8(4)
C21 Mo2 Mo3 C12 92.4(4)
C25 Mo2 Mo3 C27 -37.6(5)
C26 Mo2 Mo3 C27 51.3(5)
C13 Mo2 Mo3 C27 175.7(5)
C12 Mo2 Mo3 C27 126.5(5)
C24 Mo2 Mo3 C27 123.1(12)
C23 Mo2 Mo3 C27 -55.8(7)
C20 Mo2 Mo3 C27 176.1(5)
C22 Mo2 Mo3 C27 -98.8(5)
C21 Mo2 Mo3 C27 -141.1(5)
C25 Mo2 Mo3 C31 -25.0(3)
C26 Mo2 Mo3 C31 63.9(3)
C13 Mo2 Mo3 C31 -171.7(3)
C12 Mo2 Mo3 C31 139.1(4)
C24 Mo2 Mo3 C31 135.7(11)
C23 Mo2 Mo3 C31 -43.2(6)
C20 Mo2 Mo3 C31 -171.2(4)
C22 Mo2 Mo3 C31 -86.1(3)
C21 Mo2 Mo3 C31 -128.4(3)
C25 Mo2 Mo3 C28 -96.2(4)
C26 Mo2 Mo3 C28 -7.3(4)
C13 Mo2 Mo3 C28 117.1(4)
C12 Mo2 Mo3 C28 67.9(4)
C24 Mo2 Mo3 C28 64.6(12)
C23 Mo2 Mo3 C28 -114.4(6)
C20 Mo2 Mo3 C28 117.6(4)
C22 Mo2 Mo3 C28 -157.3(4)
C21 Mo2 Mo3 C28 160.4(4)
C25 Mo2 Mo3 C30 -52.6(3)
C26 Mo2 Mo3 C30 36.3(3)
C13 Mo2 Mo3 C30 160.6(3)
C12 Mo2 Mo3 C30 111.5(3)
C24 Mo2 Mo3 C30 108.1(11)
C23 Mo2 Mo3 C30 -70.8(6)
C20 Mo2 Mo3 C30 161.1(4)
C22 Mo2 Mo3 C30 -113.8(3)
C21 Mo2 Mo3 C30 -156.1(3)
C25 Mo2 Mo3 C29 -85.5(3)
C26 Mo2 Mo3 C29 3.4(3)
C13 Mo2 Mo3 C29 127.8(3)
C12 Mo2 Mo3 C29 78.6(3)
C24 Mo2 Mo3 C29 75.2(11)
C23 Mo2 Mo3 C29 -103.7(6)
C20 Mo2 Mo3 C29 128.2(4)
C22 Mo2 Mo3 C29 -146.7(3)
C21 Mo2 Mo3 C29 171.0(3)
C2 Mo1 C4 C5 -119.2(5)
C1 Mo1 C4 C5 -31.7(6)
C3 Mo1 C4 C5 159.4(5)
C8 Mo1 C4 C5 101.4(5)
C7 Mo1 C4 C5 65.2(4)
C6 Mo1 C4 C5 29.4(4)
C9 Mo1 C4 C5 132.7(7)
C2 Mo1 C4 C9 108.0(5)
C1 Mo1 C4 C9 -164.4(5)
C3 Mo1 C4 C9 26.6(7)
C8 Mo1 C4 C9 -31.3(4)
C7 Mo1 C4 C9 -67.5(4)
C6 Mo1 C4 C9 -103.3(5)
C5 Mo1 C4 C9 -132.7(7)
C9 C4 C5 C6 0.5(13)
Mo1 C4 C5 C6 -56.8(7)
C9 C4 C5 Mo1 57.2(7)
C2 Mo1 C5 C6 -164.3(5)
C1 Mo1 C5 C6 -73.2(5)
C3 Mo1 C5 C6 54.1(16)
C8 Mo1 C5 C6 65.5(5)
C7 Mo1 C5 C6 29.4(4)
C4 Mo1 C5 C6 130.1(7)
C9 Mo1 C5 C6 102.0(5)
C2 Mo1 C5 C4 65.6(5)
C1 Mo1 C5 C4 156.7(5)
C3 Mo1 C5 C4 -76.0(15)
C8 Mo1 C5 C4 -64.6(5)
C7 Mo1 C5 C4 -100.7(5)
C6 Mo1 C5 C4 -130.1(7)
C9 Mo1 C5 C4 -28.1(4)
C4 C5 C6 C7 -0.3(12)
Mo1 C5 C6 C7 -57.0(7)
C4 C5 C6 Mo1 56.7(7)
C2 Mo1 C6 C7 153.8(6)
C1 Mo1 C6 C7 -119.4(5)
C3 Mo1 C6 C7 -33.8(7)
C8 Mo1 C6 C7 29.5(5)
C4 Mo1 C6 C7 100.8(5)
C5 Mo1 C6 C7 130.3(7)
C9 Mo1 C6 C7 65.5(5)
C2 Mo1 C6 C5 23.4(7)
C1 Mo1 C6 C5 110.2(5)
C3 Mo1 C6 C5 -164.1(5)
C8 Mo1 C6 C5 -100.8(5)
C7 Mo1 C6 C5 -130.3(7)
C4 Mo1 C6 C5 -29.6(5)
C9 Mo1 C6 C5 -64.9(5)
C5 C6 C7 C8 1.7(12)
Mo1 C6 C7 C8 -55.7(7)
C5 C6 C7 Mo1 57.4(7)
C2 Mo1 C7 C6 -80.5(11)
C1 Mo1 C7 C6 65.1(6)
C3 Mo1 C7 C6 156.5(5)
C8 Mo1 C7 C6 -130.5(8)
C4 Mo1 C7 C6 -65.1(5)
C5 Mo1 C7 C6 -29.3(5)
C9 Mo1 C7 C6 -101.4(5)
C2 Mo1 C7 C8 50.0(12)
C1 Mo1 C7 C8 -164.4(5)
C3 Mo1 C7 C8 -73.0(6)
C4 Mo1 C7 C8 65.3(5)
C6 Mo1 C7 C8 130.5(8)
C5 Mo1 C7 C8 101.2(6)
C9 Mo1 C7 C8 29.1(5)
C6 C7 C8 C9 -3.3(13)
Mo1 C7 C8 C9 -60.0(7)
C6 C7 C8 Mo1 56.7(7)
C2 Mo1 C8 C7 -162.4(5)
C1 Mo1 C8 C7 23.5(8)
C3 Mo1 C8 C7 112.7(5)
C4 Mo1 C8 C7 -100.4(5)
C6 Mo1 C8 C7 -29.2(5)
C5 Mo1 C8 C7 -64.7(5)
C9 Mo1 C8 C7 -131.3(7)
C2 Mo1 C8 C9 -31.1(7)
C1 Mo1 C8 C9 154.8(6)
C3 Mo1 C8 C9 -116.1(5)
C7 Mo1 C8 C9 131.3(7)
C4 Mo1 C8 C9 30.9(4)
C6 Mo1 C8 C9 102.1(5)
C5 Mo1 C8 C9 66.5(5)
C5 C4 C9 C8 -1.9(11)
Mo1 C4 C9 C8 55.0(6)
C5 C4 C9 Si1 177.1(6)
Mo1 C4 C9 Si1 -126.0(6)
C5 C4 C9 Mo1 -56.9(7)
C7 C8 C9 C4 3.3(11)
Mo1 C8 C9 C4 -56.0(6)
C7 C8 C9 Si1 -175.8(6)
Mo1 C8 C9 Si1 124.9(5)
C7 C8 C9 Mo1 59.3(7)
C12 Si1 C9 C4 -114.8(7)
C11 Si1 C9 C4 120.7(7)
C10 Si1 C9 C4 5.2(8)
C12 Si1 C9 C8 64.2(7)
C11 Si1 C9 C8 -60.4(7)
C10 Si1 C9 C8 -175.8(6)
C12 Si1 C9 Mo1 151.5(5)
C11 Si1 C9 Mo1 27.0(6)
C10 Si1 C9 Mo1 -88.5(6)
C2 Mo1 C9 C4 -75.3(5)
C1 Mo1 C9 C4 45.2(12)
C3 Mo1 C9 C4 -162.4(5)
C8 Mo1 C9 C4 127.5(7)
C7 Mo1 C9 C4 98.6(5)
C6 Mo1 C9 C4 63.2(4)
C5 Mo1 C9 C4 28.0(4)
C2 Mo1 C9 C8 157.1(5)
C1 Mo1 C9 C8 -82.3(12)
C3 Mo1 C9 C8 70.1(5)
C7 Mo1 C9 C8 -28.9(4)
C4 Mo1 C9 C8 -127.5(7)
C6 Mo1 C9 C8 -64.3(5)
C5 Mo1 C9 C8 -99.5(5)
C2 Mo1 C9 Si1 44.4(6)
C1 Mo1 C9 Si1 164.9(9)
C3 Mo1 C9 Si1 -42.7(6)
C8 Mo1 C9 Si1 -112.8(7)
C7 Mo1 C9 Si1 -141.7(6)
C4 Mo1 C9 Si1 119.7(7)
C6 Mo1 C9 Si1 -177.1(5)
C5 Mo1 C9 Si1 147.7(6)
C11 Si1 C12 C13 -169.0(8)
C10 Si1 C12 C13 -46.4(9)
C9 Si1 C12 C13 71.6(9)
C11 Si1 C12 Mo3 -62.0(6)
C10 Si1 C12 Mo3 60.6(6)
C9 Si1 C12 Mo3 178.6(5)
C11 Si1 C12 Mo2 77.6(7)
C10 Si1 C12 Mo2 -159.8(6)
C9 Si1 C12 Mo2 -41.9(7)
C32 Mo3 C12 C13 -13.0(5)
C33 Mo3 C12 C13 70.0(5)
C27 Mo3 C12 C13 152.3(5)
C31 Mo3 C12 C13 -147.5(5)
C28 Mo3 C12 C13 152.0(4)
C30 Mo3 C12 C13 -147.2(4)
C29 Mo3 C12 C13 -176.6(5)
Mo2 Mo3 C12 C13 -69.2(4)
C32 Mo3 C12 Si1 -148.7(5)
C33 Mo3 C12 Si1 -65.7(6)
C13 Mo3 C12 Si1 -135.7(8)
C27 Mo3 C12 Si1 16.6(8)
C31 Mo3 C12 Si1 76.8(7)
C28 Mo3 C12 Si1 16.3(6)
C30 Mo3 C12 Si1 77.1(6)
C29 Mo3 C12 Si1 47.7(6)
Mo2 Mo3 C12 Si1 155.1(7)
C32 Mo3 C12 Mo2 56.2(4)
C33 Mo3 C12 Mo2 139.2(3)
C13 Mo3 C12 Mo2 69.2(4)
C27 Mo3 C12 Mo2 -138.5(4)
C31 Mo3 C12 Mo2 -78.3(4)
C28 Mo3 C12 Mo2 -138.8(3)
C30 Mo3 C12 Mo2 -78.0(3)
C29 Mo3 C12 Mo2 -107.4(3)
C25 Mo2 C12 C13 88.9(5)
C26 Mo2 C12 C13 170.4(5)
C24 Mo2 C12 C13 -108.0(5)
C23 Mo2 C12 C13 -105.0(8)
C20 Mo2 C12 C13 -76.6(5)
C22 Mo2 C12 C13 -30.1(7)
C21 Mo2 C12 C13 -42.4(5)
Mo3 Mo2 C12 C13 72.8(4)
C25 Mo2 C12 Si1 -134.3(6)
C26 Mo2 C12 Si1 -52.8(7)
C13 Mo2 C12 Si1 136.8(9)
C24 Mo2 C12 Si1 28.8(8)
C23 Mo2 C12 Si1 31.8(12)
C20 Mo2 C12 Si1 60.2(7)
C22 Mo2 C12 Si1 106.7(7)
C21 Mo2 C12 Si1 94.5(7)
Mo3 Mo2 C12 Si1 -150.4(8)
C25 Mo2 C12 Mo3 16.1(4)
C26 Mo2 C12 Mo3 97.7(3)
C13 Mo2 C12 Mo3 -72.8(4)
C24 Mo2 C12 Mo3 179.2(3)
C23 Mo2 C12 Mo3 -177.8(6)
C20 Mo2 C12 Mo3 -149.3(3)
C22 Mo2 C12 Mo3 -102.9(5)
C21 Mo2 C12 Mo3 -115.1(3)
Si1 C12 C13 C14 -5.0(15)
Mo3 C12 C13 C14 -135.3(9)
Mo2 C12 C13 C14 135.4(9)
Si1 C12 C13 Mo2 -140.4(8)
Mo3 C12 C13 Mo2 89.26(19)
Si1 C12 C13 Mo3 130.3(8)
Mo2 C12 C13 Mo3 -89.26(19)
C25 Mo2 C13 C12 -105.8(5)
C26 Mo2 C13 C12 -10.1(5)
C24 Mo2 C13 C12 95.6(5)
C23 Mo2 C13 C12 138.3(5)
C20 Mo2 C13 C12 107.0(5)
C22 Mo2 C13 C12 162.4(4)
C21 Mo2 C13 C12 141.6(5)
Mo3 Mo2 C13 C12 -73.3(4)
C25 Mo2 C13 C14 114.9(7)
C26 Mo2 C13 C14 -149.5(7)
C12 Mo2 C13 C14 -139.4(9)
C24 Mo2 C13 C14 -43.8(8)
C23 Mo2 C13 C14 -1.1(10)
C20 Mo2 C13 C14 -32.4(7)
C22 Mo2 C13 C14 23.0(8)
C21 Mo2 C13 C14 2.2(7)
Mo3 Mo2 C13 C14 147.3(8)
C25 Mo2 C13 Mo3 -32.4(4)
C26 Mo2 C13 Mo3 63.2(3)
C12 Mo2 C13 Mo3 73.3(4)
C24 Mo2 C13 Mo3 168.9(3)
C23 Mo2 C13 Mo3 -148.4(4)
C20 Mo2 C13 Mo3 -179.7(3)
C22 Mo2 C13 Mo3 -124.3(3)
C21 Mo2 C13 Mo3 -145.1(3)
C32 Mo3 C13 C12 168.6(5)
C33 Mo3 C13 C12 -105.4(5)
C27 Mo3 C13 C12 -95.6(11)
C31 Mo3 C13 C12 100.1(9)
C28 Mo3 C13 C12 -41.0(6)
C30 Mo3 C13 C12 48.1(6)
C29 Mo3 C13 C12 4.3(6)
Mo2 Mo3 C13 C12 76.7(4)
C32 Mo3 C13 C14 -54.1(7)
C33 Mo3 C13 C14 31.9(7)
C12 Mo3 C13 C14 137.4(9)
C27 Mo3 C13 C14 41.8(14)
C31 Mo3 C13 C14 -122.6(9)
C28 Mo3 C13 C14 96.3(8)
C30 Mo3 C13 C14 -174.5(6)
C29 Mo3 C13 C14 141.6(6)
Mo2 Mo3 C13 C14 -145.9(8)
C32 Mo3 C13 Mo2 91.8(3)
C33 Mo3 C13 Mo2 177.8(3)
C12 Mo3 C13 Mo2 -76.7(4)
C27 Mo3 C13 Mo2 -172.3(9)
C31 Mo3 C13 Mo2 23.3(9)
C28 Mo3 C13 Mo2 -117.8(4)
C30 Mo3 C13 Mo2 -28.6(5)
C29 Mo3 C13 Mo2 -72.5(3)
C12 C13 C14 C15 -20.7(13)
Mo2 C13 C14 C15 94.7(8)
Mo3 C13 C14 C15 -133.1(7)
C12 C13 C14 C19 159.2(8)
Mo2 C13 C14 C19 -85.4(9)
Mo3 C13 C14 C19 46.7(10)
C19 C14 C15 C16 -1.7(11)
C13 C14 C15 C16 178.1(7)
C14 C15 C16 C17 0.6(12)
C15 C16 C17 C18 0.5(12)
C16 C17 C18 C19 -0.3(12)
C15 C14 C19 C18 1.8(11)
C13 C14 C19 C18 -178.0(7)
C17 C18 C19 C14 -0.9(12)
C25 Mo2 C20 C24 73.5(7)
C26 Mo2 C20 C24 -48.2(5)
C13 Mo2 C20 C24 -163.6(5)
C12 Mo2 C20 C24 -128.5(5)
C23 Mo2 C20 C24 38.0(5)
C22 Mo2 C20 C24 79.8(5)
C21 Mo2 C20 C24 115.7(7)
Mo3 Mo2 C20 C24 -163.9(4)
C25 Mo2 C20 C21 -42.2(7)
C26 Mo2 C20 C21 -163.9(5)
C13 Mo2 C20 C21 80.7(5)
C12 Mo2 C20 C21 115.8(5)
C24 Mo2 C20 C21 -115.7(7)
C23 Mo2 C20 C21 -77.7(5)
C22 Mo2 C20 C21 -35.8(4)
Mo3 Mo2 C20 C21 80.4(5)
C24 C20 C21 C22 0.2(9)
Mo2 C20 C21 C22 63.2(6)
C24 C20 C21 Mo2 -63.0(5)
C25 Mo2 C21 C22 35.9(6)
C26 Mo2 C21 C22 -89.8(7)
C13 Mo2 C21 C22 144.3(5)
C12 Mo2 C21 C22 167.8(5)
C24 Mo2 C21 C22 -80.0(5)
C23 Mo2 C21 C22 -38.0(5)
C20 Mo2 C21 C22 -117.7(7)
Mo3 Mo2 C21 C22 113.5(5)
C25 Mo2 C21 C20 153.6(5)
C26 Mo2 C21 C20 27.9(8)
C13 Mo2 C21 C20 -98.0(5)
C12 Mo2 C21 C20 -74.5(5)
C24 Mo2 C21 C20 37.7(4)
C23 Mo2 C21 C20 79.6(5)
C22 Mo2 C21 C20 117.7(7)
Mo3 Mo2 C21 C20 -128.8(4)
C20 C21 C22 C23 0.1(9)
Mo2 C21 C22 C23 62.9(5)
C20 C21 C22 Mo2 -62.8(5)
C25 Mo2 C22 C21 -147.1(5)
C26 Mo2 C22 C21 131.3(5)
C13 Mo2 C22 C21 -39.1(6)
C12 Mo2 C22 C21 -20.4(8)
C24 Mo2 C22 C21 78.3(5)
C23 Mo2 C22 C21 115.7(7)
C20 Mo2 C22 C21 36.8(5)
Mo3 Mo2 C22 C21 -92.7(5)
C25 Mo2 C22 C23 97.1(5)
C26 Mo2 C22 C23 15.5(7)
C13 Mo2 C22 C23 -154.8(5)
C12 Mo2 C22 C23 -136.1(5)
C24 Mo2 C22 C23 -37.4(5)
C20 Mo2 C22 C23 -79.0(5)
C21 Mo2 C22 C23 -115.7(7)
Mo3 Mo2 C22 C23 151.6(4)
C21 C22 C23 C24 -0.3(9)
Mo2 C22 C23 C24 64.5(5)
C21 C22 C23 Mo2 -64.8(5)
C25 Mo2 C23 C24 162.9(6)
C26 Mo2 C23 C24 75.1(6)
C13 Mo2 C23 C24 -75.5(7)
C12 Mo2 C23 C24 -4.5(10)
C20 Mo2 C23 C24 -37.9(5)
C22 Mo2 C23 C24 -116.1(8)
C21 Mo2 C23 C24 -79.4(6)
Mo3 Mo2 C23 C24 179.6(4)
C25 Mo2 C23 C22 -81.0(5)
C26 Mo2 C23 C22 -168.7(5)
C13 Mo2 C23 C22 40.6(7)
C12 Mo2 C23 C22 111.6(8)
C24 Mo2 C23 C22 116.1(8)
C20 Mo2 C23 C22 78.3(5)
C21 Mo2 C23 C22 36.7(5)
Mo3 Mo2 C23 C22 -64.2(8)
C22 C23 C24 C20 0.5(9)
Mo2 C23 C24 C20 66.2(5)
C22 C23 C24 Mo2 -65.7(6)
C21 C20 C24 C23 -0.5(9)
Mo2 C20 C24 C23 -65.0(5)
C21 C20 C24 Mo2 64.6(5)
C25 Mo2 C24 C23 -20.6(7)
C26 Mo2 C24 C23 -107.6(6)
C13 Mo2 C24 C23 135.1(5)
C12 Mo2 C24 C23 177.8(5)
C20 Mo2 C24 C23 115.1(8)
C22 Mo2 C24 C23 37.4(5)
C21 Mo2 C24 C23 77.6(5)
Mo3 Mo2 C24 C23 -179.2(9)
C25 Mo2 C24 C20 -135.7(5)
C26 Mo2 C24 C20 137.3(5)
C13 Mo2 C24 C20 20.0(6)
C12 Mo2 C24 C20 62.8(6)
C23 Mo2 C24 C20 -115.1(8)
C22 Mo2 C24 C20 -77.7(5)
C21 Mo2 C24 C20 -37.4(4)
Mo3 Mo2 C24 C20 65.7(13)
C26 Mo2 C25 O4 104(4)
C13 Mo2 C25 O4 -143(4)
C12 Mo2 C25 O4 178(4)
C24 Mo2 C25 O4 16(4)
C23 Mo2 C25 O4 4(4)
C20 Mo2 C25 O4 -25(4)
C22 Mo2 C25 O4 -31(4)
C21 Mo2 C25 O4 -50(4)
Mo3 Mo2 C25 O4 -169(4)
C32 Mo3 C27 C31 -77.4(5)
C33 Mo3 C27 C31 -161.5(5)
C13 Mo3 C27 C31 -171.2(9)
C12 Mo3 C27 C31 115.5(6)
C28 Mo3 C27 C31 116.1(7)
C30 Mo3 C27 C31 37.7(4)
C29 Mo3 C27 C31 78.1(5)
Mo2 Mo3 C27 C31 19.9(7)
C32 Mo3 C27 C28 166.6(5)
C33 Mo3 C27 C28 82.4(5)
C13 Mo3 C27 C28 72.8(12)
C12 Mo3 C27 C28 -0.5(7)
C31 Mo3 C27 C28 -116.1(7)
C30 Mo3 C27 C28 -78.3(5)
C29 Mo3 C27 C28 -37.9(5)
Mo2 Mo3 C27 C28 -96.1(6)
C31 C27 C28 C29 0.2(9)
Mo3 C27 C28 C29 66.2(6)
C31 C27 C28 Mo3 -65.9(6)
C32 Mo3 C28 C27 -18.1(7)
C33 Mo3 C28 C27 -94.2(5)
C13 Mo3 C28 C27 -156.6(5)
C12 Mo3 C28 C27 179.7(5)
C31 Mo3 C28 C27 37.4(4)
C30 Mo3 C28 C27 78.2(5)
C29 Mo3 C28 C27 114.3(7)
Mo2 Mo3 C28 C27 132.6(4)
C32 Mo3 C28 C29 -132.4(5)
C33 Mo3 C28 C29 151.5(5)
C13 Mo3 C28 C29 89.1(6)
C12 Mo3 C28 C29 65.3(5)
C27 Mo3 C28 C29 -114.3(7)
C31 Mo3 C28 C29 -77.0(5)
C30 Mo3 C28 C29 -36.1(4)
Mo2 Mo3 C28 C29 18.2(6)
C27 C28 C29 C30 0.6(9)
Mo3 C28 C29 C30 63.5(6)
C27 C28 C29 Mo3 -62.9(6)
C32 Mo3 C29 C30 -29.4(7)
C33 Mo3 C29 C30 -148.0(5)
C13 Mo3 C29 C30 121.2(5)
C12 Mo3 C29 C30 123.7(5)
C27 Mo3 C29 C30 -78.1(5)
C31 Mo3 C29 C30 -36.0(4)
C28 Mo3 C29 C30 -116.9(7)
Mo2 Mo3 C29 C30 75.8(5)
C32 Mo3 C29 C28 87.5(7)
C33 Mo3 C29 C28 -31.1(6)
C13 Mo3 C29 C28 -121.9(5)
C12 Mo3 C29 C28 -119.4(5)
C27 Mo3 C29 C28 38.8(5)
C31 Mo3 C29 C28 80.9(5)
C30 Mo3 C29 C28 116.9(7)
Mo2 Mo3 C29 C28 -167.3(4)
C28 C29 C30 C31 -1.2(10)
Mo3 C29 C30 C31 60.9(6)
C28 C29 C30 Mo3 -62.0(6)
C32 Mo3 C30 C29 162.7(5)
C33 Mo3 C30 C29 49.0(7)
C13 Mo3 C30 C29 -88.6(6)
C12 Mo3 C30 C29 -61.2(5)
C27 Mo3 C30 C29 79.8(5)
C31 Mo3 C30 C29 118.6(7)
C28 Mo3 C30 C29 37.2(5)
Mo2 Mo3 C30 C29 -109.1(4)
C32 Mo3 C30 C31 44.2(5)
C33 Mo3 C30 C31 -69.5(6)
C13 Mo3 C30 C31 152.8(4)
C12 Mo3 C30 C31 -179.7(4)
C27 Mo3 C30 C31 -38.7(4)
C28 Mo3 C30 C31 -81.3(5)
C29 Mo3 C30 C31 -118.6(7)
Mo2 Mo3 C30 C31 132.4(4)
C29 C30 C31 C27 1.3(10)
Mo3 C30 C31 C27 64.4(6)
C29 C30 C31 Mo3 -63.0(6)
C28 C27 C31 C30 -0.9(10)
Mo3 C27 C31 C30 -67.5(6)
C28 C27 C31 Mo3 66.6(6)
C32 Mo3 C31 C30 -140.9(5)
C33 Mo3 C31 C30 135.8(5)
C13 Mo3 C31 C30 -73.3(10)
C12 Mo3 C31 C30 0.5(7)
C27 Mo3 C31 C30 114.3(7)
C28 Mo3 C31 C30 76.7(5)
C29 Mo3 C31 C30 35.4(4)
Mo2 Mo3 C31 C30 -54.7(5)
C32 Mo3 C31 C27 104.7(5)
C33 Mo3 C31 C27 21.4(6)
C13 Mo3 C31 C27 172.4(8)
C12 Mo3 C31 C27 -113.9(5)
C28 Mo3 C31 C27 -37.7(5)
C30 Mo3 C31 C27 -114.3(7)
C29 Mo3 C31 C27 -78.9(5)
Mo2 Mo3 C31 C27 -169.0(4)
